data_7105919
loop_
_publ_author_name
'N. Nagapradeep'
'Sandeep Verma'

_publ_section_title
;
 Characterization of an unprecedented organomercury adduct via
 Hg(II)-mediated cyclization of N9-propargylguanine
;
_journal_name_full Chem.Commun.
_journal_page_first 1755
_journal_paper_doi 10.1039/c0cc03123b
_journal_volume 47
_journal_year 2011
_chemical_formula_moiety ' C8 H8 N5 O, Cl O4, H2 O '
_chemical_formula_sum 'C8 H10 Cl N5 O6'
_chemical_formula_weight 307.66
_chemical_name_common '7-protonated 9-propargylguanine'
_chemical_name_systematic
;
?
;
_space_group_IT_number 2
_symmetry_cell_setting triclinic
_symmetry_space_group_name_Hall '-P 1'
_symmetry_space_group_name_H-M 'P -1'
_atom_sites_solution_hydrogens geom
_atom_sites_solution_primary direct
_atom_sites_solution_secondary difmap
_audit_creation_method SHELXL-97
_cell_angle_alpha 72.577(4)
_cell_angle_beta 84.086(5)
_cell_angle_gamma 76.667(4)
_cell_formula_units_Z 4
_cell_length_a 7.4810(18)
_cell_length_b 13.111(3)
_cell_length_c 13.431(3)
_cell_measurement_reflns_used 5671
_cell_measurement_temperature 100(2)
_cell_measurement_theta_max 28.4
_cell_measurement_theta_min 2.6
_cell_volume 1222.2(5)
_computing_cell_refinement 'SMART 5.628 (Bruker, 2003)'
_computing_data_collection 'SMART 5.628 (Bruker, 2003)'
_computing_data_reduction 'SAINT+ 6.45 (Bruker, 2003)'
_computing_molecular_graphics 'diamond 3.1d'
_computing_publication_material 'WinGX publication routines (Farrugia, 1999)'
_computing_structure_refinement 'SHELXL-97 (Sheldrick, 1997)'
_computing_structure_solution Sir92
_diffrn_ambient_temperature 100(2)
_diffrn_measured_fraction_theta_full 0.979
_diffrn_measured_fraction_theta_max 0.931
_diffrn_radiation_monochromator graphite
_diffrn_radiation_source 'fine-focus sealed tube'
_diffrn_radiation_type MoK\a
_diffrn_radiation_wavelength 0.71073
_diffrn_reflns_av_R_equivalents 0.0243
_diffrn_reflns_av_sigmaI/netI 0.0453
_diffrn_reflns_limit_h_max 9
_diffrn_reflns_limit_h_min -9
_diffrn_reflns_limit_k_max 17
_diffrn_reflns_limit_k_min -11
_diffrn_reflns_limit_l_max 17
_diffrn_reflns_limit_l_min -17
_diffrn_reflns_number 7842
_diffrn_reflns_theta_full 25.00
_diffrn_reflns_theta_max 28.35
_diffrn_reflns_theta_min 2.61
_exptl_absorpt_coefficient_mu 0.350
_exptl_absorpt_correction_T_max 0.9333
_exptl_absorpt_correction_T_min 0.9238
_exptl_absorpt_correction_type psi-scan
_exptl_absorpt_process_details '(North et al., 1968)'
_exptl_crystal_colour colourless
_exptl_crystal_density_diffrn 1.672
_exptl_crystal_density_method 'not measured'
_exptl_crystal_description needle
_exptl_crystal_F_000 632
_exptl_crystal_size_max 0.23
_exptl_crystal_size_mid 0.21
_exptl_crystal_size_min 0.20
_refine_diff_density_max 0.726
_refine_diff_density_min -0.899
_refine_diff_density_rms 0.144
_refine_ls_extinction_method none
_refine_ls_goodness_of_fit_ref 1.148
_refine_ls_hydrogen_treatment mixed
_refine_ls_matrix_type full
_refine_ls_number_parameters 369
_refine_ls_number_reflns 5671
_refine_ls_number_restraints 3
_refine_ls_restrained_S_all 1.147
_refine_ls_R_factor_all 0.0818
_refine_ls_R_factor_gt 0.0597
_refine_ls_shift/su_max 0.000
_refine_ls_shift/su_mean 0.000
_refine_ls_structure_factor_coef Fsqd
_refine_ls_weighting_details 'calc w=1/[\s^2^(Fo^2^)+(0.1232P)^2^+2.8260P] where P=(Fo^2^+2Fc^2^)/3'
_refine_ls_weighting_scheme calc
_refine_ls_wR_factor_gt 0.1608
_refine_ls_wR_factor_ref 0.2393
_reflns_number_gt 4694
_reflns_number_total 5671
_reflns_threshold_expression >2sigma(I)
_cod_data_source_file C0CC03123B.TXT
_cod_data_source_block 3
_cod_original_sg_symbol_H-M P-1
_cod_database_code 7105919

loop_
_symmetry_equiv_pos_as_xyz
'x, y, z'
'-x, -y, -z'

loop_
_atom_site_label
_atom_site_type_symbol
_atom_site_fract_x
_atom_site_fract_y
_atom_site_fract_z
_atom_site_U_iso_or_equiv
_atom_site_adp_type
_atom_site_occupancy
_atom_site_symmetry_multiplicity
_atom_site_calc_flag
_atom_site_refinement_flags
_atom_site_disorder_assembly
_atom_site_disorder_group
Cl1' Cl 0.48345(11) 0.35133(7) -0.38453(6) 0.0202(2) Uani 1 1 d . . .
Cl1 Cl 0.14376(11) 1.13370(7) -0.75892(6) 0.0214(2) Uani 1 1 d . . .
O1 O 0.0797(3) 0.59286(19) -0.67751(19) 0.0216(5) Uani 1 1 d . . .
O5' O 0.3282(4) 0.3961(2) -0.4508(2) 0.0260(6) Uani 1 1 d . . .
O1W O 0.0801(4) 0.5861(2) -0.40728(19) 0.0214(5) Uani 1 1 d D . .
O3 O 0.1713(4) 1.1934(2) -0.6903(2) 0.0294(6) Uani 1 1 d . . .
O1' O 0.1307(4) 1.5968(2) -0.9432(2) 0.0270(6) Uani 1 1 d . . .
O5 O -0.0032(4) 1.1989(2) -0.8279(2) 0.0334(7) Uani 1 1 d . . .
O2' O 0.4880(4) 0.4236(2) -0.3230(2) 0.0320(6) Uani 1 1 d . . .
O2 O 0.3075(4) 1.1107(3) -0.8209(2) 0.0303(6) Uani 1 1 d . . .
O4' O 0.4663(4) 0.2463(2) -0.3152(2) 0.0317(6) Uani 1 1 d . . .
N1 N -0.0463(4) 0.7305(2) -0.8180(2) 0.0234(6) Uani 1 1 d . . .
H1 H -0.0113 0.6869 -0.8564 0.028 Uiso 1 1 calc R . .
O3' O 0.6481(4) 0.3391(2) -0.4485(2) 0.0282(6) Uani 1 1 d . . .
N2' N 0.4464(5) 1.3563(3) -0.6611(2) 0.0271(7) Uani 1 1 d . . .
H2C H 0.5201 1.2973 -0.6293 0.033 Uiso 1 1 calc R . .
H2D H 0.3911 1.4019 -0.6276 0.033 Uiso 1 1 calc R . .
N9 N -0.2216(4) 0.9286(2) -0.6422(2) 0.0224(6) Uani 1 1 d . . .
O2W O 0.1147(4) 1.5852(2) -1.2027(2) 0.0304(6) Uani 1 1 d D . .
N1' N 0.2966(4) 1.4721(2) -0.8058(2) 0.0240(6) Uani 1 1 d . . .
H1' H 0.2514 1.5137 -0.7666 0.029 Uiso 1 1 calc R . .
N2 N -0.1669(5) 0.8565(3) -0.9671(2) 0.0311(8) Uani 1 1 d . . .
H2A H -0.2265 0.9201 -1.0003 0.037 Uiso 1 1 calc R . .
H2B H -0.1257 0.8077 -0.9992 0.037 Uiso 1 1 calc R . .
N3 N -0.2019(4) 0.9093(2) -0.8168(2) 0.0215(6) Uani 1 1 d . . .
N7 N -0.0725(4) 0.7670(2) -0.5579(2) 0.0215(6) Uani 1 1 d . . .
H7 H -0.0234 0.7119 -0.5083 0.026 Uiso 1 1 calc R . .
O4 O 0.0952(4) 1.0323(2) -0.6985(2) 0.0343(7) Uani 1 1 d . . .
N3' N 0.5035(4) 1.3068(2) -0.8130(2) 0.0221(6) Uani 1 1 d . . .
N9' N 0.5140(4) 1.2815(2) -0.9849(2) 0.0216(6) Uani 1 1 d . . .
C4 C -0.1658(5) 0.8726(3) -0.7148(3) 0.0207(7) Uani 1 1 d . . .
C10 C -0.3389(6) 1.0835(3) -0.5740(3) 0.0304(8) Uani 1 1 d . . .
C8 C -0.1622(5) 0.8633(3) -0.5473(3) 0.0203(7) Uani 1 1 d . . .
H8 H -0.1812 0.8827 -0.4853 0.024 Uiso 1 1 calc R . .
N7' N 0.3186(4) 1.4293(3) -1.0648(2) 0.0243(6) Uani 1 1 d . . .
H7' H 0.2529 1.4784 -1.1126 0.029 Uiso 1 1 calc R . .
C5' C 0.3246(5) 1.4309(3) -0.9628(3) 0.0233(7) Uani 1 1 d . . .
C2' C 0.4180(5) 1.3772(3) -0.7617(3) 0.0231(7) Uani 1 1 d . . .
C11' C 0.7213(6) 1.1121(3) -1.1351(3) 0.0292(8) Uani 1 1 d . . .
H11' H 0.7430 1.0907 -1.1961 0.035 Uiso 1 1 calc R . .
C9' C 0.6512(5) 1.1776(3) -0.9632(3) 0.0254(7) Uani 1 1 d . . .
H9C H 0.7627 1.1878 -0.9401 0.031 Uiso 1 1 calc R . .
H9D H 0.6040 1.1227 -0.9076 0.031 Uiso 1 1 calc R . .
C4' C 0.4498(5) 1.3373(3) -0.9132(3) 0.0214(7) Uani 1 1 d . . .
C6 C -0.0036(5) 0.6887(3) -0.7131(3) 0.0192(6) Uani 1 1 d . . .
C9 C -0.3247(5) 1.0435(3) -0.6655(3) 0.0243(7) Uani 1 1 d . . .
H9A H -0.2626 1.0890 -0.7226 0.029 Uiso 1 1 calc R . .
H9B H -0.4470 1.0484 -0.6870 0.029 Uiso 1 1 calc R . .
C8' C 0.4321(5) 1.3388(3) -1.0765(3) 0.0228(7) Uani 1 1 d . . .
H8' H 0.4520 1.3180 -1.1378 0.027 Uiso 1 1 calc R . .
C11 C -0.3421(6) 1.1135(3) -0.4990(3) 0.0345(9) Uani 1 1 d . . .
H11 H -0.3445 1.1370 -0.4400 0.041 Uiso 1 1 calc R . .
C10' C 0.6935(5) 1.1395(3) -1.0567(3) 0.0250(7) Uani 1 1 d . . .
C5 C -0.0712(5) 0.7699(3) -0.6605(3) 0.0217(7) Uani 1 1 d . . .
C6' C 0.2384(5) 1.5082(3) -0.9094(3) 0.0226(7) Uani 1 1 d . . .
C2 C -0.1384(5) 0.8338(3) -0.8660(3) 0.0226(7) Uani 1 1 d . . .
H2W1 H 0.0965 1.6509 -1.1986 0.034 Uiso 1 1 d D . .
H2W2 H 0.1407 1.5941 -1.2635 0.084 Uiso 1 1 d D . .
H1W1 H 0.177(4) 0.567(4) -0.437(3) 0.026(11) Uiso 1 1 d D . .
H1W2 H 0.025(10) 0.529(6) -0.403(6) 0.07(2) Uiso 1 1 d . . .

loop_
_atom_site_aniso_label
_atom_site_aniso_U_11
_atom_site_aniso_U_22
_atom_site_aniso_U_33
_atom_site_aniso_U_23
_atom_site_aniso_U_13
_atom_site_aniso_U_12
Cl1' 0.0221(4) 0.0188(4) 0.0190(4) -0.0051(3) -0.0001(3) -0.0039(3)
Cl1 0.0227(4) 0.0224(4) 0.0186(4) -0.0062(3) -0.0027(3) -0.0024(3)
O1 0.0240(12) 0.0160(11) 0.0222(12) -0.0045(9) -0.0032(9) 0.0007(10)
O5' 0.0249(13) 0.0270(13) 0.0229(12) -0.0061(10) -0.0076(10) 0.0024(11)
O1W 0.0214(12) 0.0205(12) 0.0199(12) -0.0046(10) 0.0006(9) -0.0017(10)
O3 0.0379(15) 0.0363(15) 0.0196(12) -0.0150(11) -0.0051(11) -0.0078(12)
O1' 0.0331(14) 0.0198(12) 0.0238(13) -0.0060(10) -0.0010(10) 0.0025(11)
O5 0.0377(16) 0.0293(14) 0.0307(14) -0.0094(12) -0.0225(12) 0.0079(12)
O2' 0.0413(16) 0.0384(16) 0.0237(13) -0.0191(12) 0.0025(11) -0.0111(13)
O2 0.0254(13) 0.0406(16) 0.0278(14) -0.0155(12) 0.0040(11) -0.0073(12)
O4' 0.0343(15) 0.0201(13) 0.0321(14) 0.0083(11) -0.0034(12) -0.0089(11)
N1 0.0296(16) 0.0222(15) 0.0179(14) -0.0069(11) -0.0002(12) -0.0035(13)
O3' 0.0258(13) 0.0305(14) 0.0299(14) -0.0128(11) 0.0070(11) -0.0073(11)
N2' 0.0354(17) 0.0207(15) 0.0250(16) -0.0097(12) -0.0030(13) -0.0004(13)
N9 0.0259(15) 0.0218(15) 0.0178(13) -0.0052(11) -0.0019(11) -0.0018(12)
O2W 0.0447(16) 0.0189(12) 0.0239(13) -0.0061(10) -0.0098(11) 0.0043(12)
N1' 0.0300(16) 0.0196(14) 0.0233(15) -0.0094(12) 0.0016(12) -0.0041(12)
N2 0.047(2) 0.0210(15) 0.0202(15) -0.0070(12) -0.0032(14) 0.0045(14)
N3 0.0249(14) 0.0201(14) 0.0179(13) -0.0050(11) -0.0006(11) -0.0020(12)
N7 0.0218(14) 0.0203(14) 0.0209(14) -0.0036(11) -0.0042(11) -0.0033(12)
O4 0.0394(16) 0.0257(14) 0.0354(15) -0.0049(12) 0.0075(13) -0.0107(12)
N3' 0.0254(15) 0.0210(14) 0.0194(14) -0.0072(11) 0.0008(11) -0.0032(12)
N9' 0.0238(14) 0.0189(14) 0.0210(14) -0.0051(11) 0.0000(11) -0.0036(12)
C4 0.0239(16) 0.0219(16) 0.0170(15) -0.0066(13) 0.0002(12) -0.0051(13)
C10 0.0302(19) 0.0234(18) 0.035(2) -0.0079(16) -0.0043(16) 0.0010(16)
C8 0.0228(16) 0.0160(15) 0.0181(15) -0.0025(12) -0.0020(12) 0.0013(13)
N7' 0.0278(15) 0.0210(15) 0.0222(14) -0.0050(12) -0.0020(12) -0.0025(12)
C5' 0.0287(18) 0.0198(16) 0.0218(16) -0.0079(13) 0.0015(13) -0.0045(14)
C2' 0.0303(18) 0.0193(16) 0.0194(16) -0.0064(13) -0.0003(13) -0.0037(14)
C11' 0.039(2) 0.0239(18) 0.0212(17) -0.0070(14) 0.0012(15) 0.0004(16)
C9' 0.0266(17) 0.0255(18) 0.0228(17) -0.0094(14) 0.0007(13) -0.0001(15)
C4' 0.0235(16) 0.0224(16) 0.0189(16) -0.0062(13) -0.0002(12) -0.0059(14)
C6 0.0191(15) 0.0172(15) 0.0210(15) -0.0039(12) -0.0019(12) -0.0049(12)
C9 0.0280(18) 0.0189(16) 0.0231(17) -0.0058(13) -0.0063(14) 0.0028(14)
C8' 0.0253(17) 0.0193(16) 0.0234(17) -0.0063(13) -0.0030(13) -0.0025(14)
C11 0.049(3) 0.0257(19) 0.0285(19) -0.0144(16) -0.0087(17) 0.0039(18)
C10' 0.0222(16) 0.0266(18) 0.0253(17) -0.0092(14) 0.0002(13) -0.0017(14)
C5 0.0256(17) 0.0175(16) 0.0221(16) -0.0066(13) -0.0017(13) -0.0029(13)
C6' 0.0263(17) 0.0169(16) 0.0222(16) -0.0038(13) 0.0027(13) -0.0034(13)
C2 0.0271(17) 0.0209(16) 0.0190(16) -0.0059(13) 0.0019(13) -0.0042(14)

loop_
_atom_type_symbol
_atom_type_description
_atom_type_scat_dispersion_real
_atom_type_scat_dispersion_imag
_atom_type_scat_source
C C 0.0033 0.0016 'International Tables Vol C Tables 4.2.6.8 and 6.1.1.4'
H H 0.0000 0.0000 'International Tables Vol C Tables 4.2.6.8 and 6.1.1.4'
N N 0.0061 0.0033 'International Tables Vol C Tables 4.2.6.8 and 6.1.1.4'
O O 0.0106 0.0060 'International Tables Vol C Tables 4.2.6.8 and 6.1.1.4'
Cl Cl 0.1484 0.1585 'International Tables Vol C Tables 4.2.6.8 and 6.1.1.4'

loop_
_geom_angle_atom_site_label_1
_geom_angle_atom_site_label_2
_geom_angle_atom_site_label_3
_geom_angle
_geom_angle_site_symmetry_1
_geom_angle_site_symmetry_3
_geom_angle_publ_flag
O3' Cl1' O4' 109.43(17) . . ?
O3' Cl1' O5' 108.91(16) . . ?
O4' Cl1' O5' 109.93(17) . . ?
O3' Cl1' O2' 110.82(17) . . ?
O4' Cl1' O2' 108.64(18) . . ?
O5' Cl1' O2' 109.10(17) . . ?
O3 Cl1 O2 110.68(17) . . ?
O3 Cl1 O4 109.58(18) . . ?
O2 Cl1 O4 109.15(18) . . ?
O3 Cl1 O5 108.97(17) . . ?
O2 Cl1 O5 108.71(18) . . ?
O4 Cl1 O5 109.72(19) . . ?
C2 N1 C6 126.3(3) . . ?
C8 N9 C4 109.1(3) . . ?
C8 N9 C9 126.1(3) . . ?
C4 N9 C9 124.8(3) . . ?
C2' N1' C6' 126.2(3) . . ?
C2 N3 C4 112.4(3) . . ?
C8 N7 C5 108.7(3) . . ?
C2' N3' C4' 112.0(3) . . ?
C8' N9' C4' 108.3(3) . . ?
C8' N9' C9' 127.6(3) . . ?
C4' N9' C9' 124.1(3) . . ?
N3 C4 N9 126.5(3) . . ?
N3 C4 C5 127.7(3) . . ?
N9 C4 C5 105.8(3) . . ?
C11 C10 C9 176.9(4) . . ?
N7 C8 N9 108.6(3) . . ?
C8' N7' C5' 108.4(3) . . ?
N7' C5' C4' 106.8(3) . . ?
N7' C5' C6' 132.4(3) . . ?
C4' C5' C6' 120.7(3) . . ?
N2' C2' N3' 119.8(3) . . ?
N2' C2' N1' 116.3(3) . . ?
N3' C2' N1' 123.9(3) . . ?
C10' C9' N9' 110.8(3) . . ?
N3' C4' N9' 125.5(3) . . ?
N3' C4' C5' 127.3(3) . . ?
N9' C4' C5' 107.2(3) . . ?
O1 C6 N1 120.9(3) . . ?
O1 C6 C5 129.1(3) . . ?
N1 C6 C5 110.0(3) . . ?
C10 C9 N9 110.8(3) . . ?
N7' C8' N9' 109.3(3) . . ?
C11' C10' C9' 177.0(4) . . ?
N7 C5 C4 107.9(3) . . ?
N7 C5 C6 132.0(3) . . ?
C4 C5 C6 120.0(3) . . ?
O1' C6' N1' 121.6(3) . . ?
O1' C6' C5' 128.6(3) . . ?
N1' C6' C5' 109.7(3) . . ?
N3 C2 N2 119.8(3) . . ?
N3 C2 N1 123.6(3) . . ?
N2 C2 N1 116.6(3) . . ?

loop_
_geom_bond_atom_site_label_1
_geom_bond_atom_site_label_2
_geom_bond_distance
_geom_bond_site_symmetry_2
_geom_bond_publ_flag
Cl1' O3' 1.433(3) . ?
Cl1' O4' 1.438(3) . ?
Cl1' O5' 1.439(3) . ?
Cl1' O2' 1.440(3) . ?
Cl1 O3 1.431(3) . ?
Cl1 O2 1.434(3) . ?
Cl1 O4 1.440(3) . ?
Cl1 O5 1.449(3) . ?
O1 C6 1.240(4) . ?
O1' C6' 1.238(4) . ?
N1 C2 1.366(5) . ?
N1 C6 1.392(4) . ?
N2' C2' 1.325(5) . ?
N9 C8 1.357(4) . ?
N9 C4 1.368(4) . ?
N9 C9 1.481(4) . ?
N1' C2' 1.369(5) . ?
N1' C6' 1.408(5) . ?
N2 C2 1.329(5) . ?
N3 C2 1.323(4) . ?
N3 C4 1.342(4) . ?
N7 C8 1.327(4) . ?
N7 C5 1.367(4) . ?
N3' C2' 1.325(4) . ?
N3' C4' 1.359(4) . ?
N9' C8' 1.358(5) . ?
N9' C4' 1.363(4) . ?
N9' C9' 1.474(5) . ?
C4 C5 1.388(5) . ?
C10 C11 1.182(6) . ?
C10 C9 1.459(5) . ?
N7' C8' 1.332(5) . ?
N7' C5' 1.382(5) . ?
C5' C4' 1.392(5) . ?
C5' C6' 1.412(5) . ?
C11' C10' 1.194(5) . ?
C9' C10' 1.465(5) . ?
C6 C5 1.419(5) . ?
